data_4330793
loop_
_publ_author_name
'Weixu Feng'
'Yao Zhang'
'Zhao Zhang'
'Xingqiang L\"u'
'Han Liu'
'Guoxiang Shi'
'Dan Zou'
'Jirong Song'
'Daidi Fan'
'Wai-Kwok Wong'
'Richard A. Jones'

_publ_contact_author_address
;
Shaanxi Key Engineering Center of Bio-materials
Shaanxi Key Laboratory of Physico-inorganic Chemistry
Northwest University
Xi'an 
710069
China
;
_publ_contact_author_email lvxq@nwu.edu.cn
_publ_contact_author_name 'Xingqiang Lu'
_publ_section_title
;
 Anion-Induced Self-Assembly of Luminescent and Magnetic Homoleptic Cyclic
 Tetranuclear Ln4(Salen)4 and Ln4(Salen)2 Complexes (Ln = Nd, Yb, Er, or
 Gd)
;
_journal_name_full 'Inorganic Chemistry'
_journal_page_first 11377
_journal_page_last 11386
_journal_paper_doi 10.1021/ic300918c
_journal_volume 51
_journal_year 2012
_chemical_formula_sum 'C100 H136 Cl4 N8 Nd4 O24'
_chemical_formula_weight 2552.93
_chemical_name_systematic
; 
 ? 
;
_space_group_IT_number 14
_symmetry_cell_setting monoclinic
_symmetry_space_group_name_Hall '-P 2yn'
_symmetry_space_group_name_H-M 'P 1 21/n 1'
_atom_sites_solution_hydrogens geom
_atom_sites_solution_primary direct
_atom_sites_solution_secondary difmap
_audit_creation_method SHELXL-97
_cell_angle_alpha 90.00
_cell_angle_beta 95.4820(10)
_cell_angle_gamma 90.00
_cell_formula_units_Z 2
_cell_length_a 18.5179(14)
_cell_length_b 16.1970(12)
_cell_length_c 19.1175(14)
_cell_measurement_temperature 273(2)
_cell_volume 5707.8(7)
_computing_structure_refinement 'SHELXL-97 (Sheldrick, 1997)'
_computing_structure_solution 'SHELXS-97 (Sheldrick, 1990)'
_diffrn_ambient_temperature 273(2)
_diffrn_measured_fraction_theta_full 0.932
_diffrn_measured_fraction_theta_max 0.932
_diffrn_measurement_device_type 'Bruker Smart CCD'
_diffrn_measurement_method '\f and \w scans'
_diffrn_radiation_monochromator graphite
_diffrn_radiation_source 'fine-focus sealed tube'
_diffrn_radiation_type MoK\a
_diffrn_radiation_wavelength 0.71073
_diffrn_reflns_av_R_equivalents 0.1008
_diffrn_reflns_av_sigmaI/netI 0.0683
_diffrn_reflns_limit_h_max 27
_diffrn_reflns_limit_h_min -26
_diffrn_reflns_limit_k_max 23
_diffrn_reflns_limit_k_min -16
_diffrn_reflns_limit_l_max 27
_diffrn_reflns_limit_l_min -28
_diffrn_reflns_number 56090
_diffrn_reflns_theta_full 32.22
_diffrn_reflns_theta_max 32.22
_diffrn_reflns_theta_min 1.46
_exptl_absorpt_coefficient_mu 1.951
_exptl_crystal_colour yellow
_exptl_crystal_density_diffrn 1.485
_exptl_crystal_description block
_exptl_crystal_F_000 2584
_exptl_crystal_size_max 0.30
_exptl_crystal_size_mid 0.25
_exptl_crystal_size_min 0.22
_refine_diff_density_max 2.371
_refine_diff_density_min -1.784
_refine_diff_density_rms 0.197
_refine_ls_extinction_coef 0.00030(9)
_refine_ls_extinction_expression Fc^*^=kFc[1+0.001xFc^2^\l^3^/sin(2\q)]^-1/4^
_refine_ls_extinction_method SHELXL
_refine_ls_goodness_of_fit_ref 1.110
_refine_ls_hydrogen_treatment mixed
_refine_ls_matrix_type full
_refine_ls_number_parameters 632
_refine_ls_number_reflns 18813
_refine_ls_number_restraints 6
_refine_ls_restrained_S_all 1.111
_refine_ls_R_factor_all 0.0723
_refine_ls_R_factor_gt 0.0518
_refine_ls_shift/su_max 1.972
_refine_ls_shift/su_mean 0.003
_refine_ls_structure_factor_coef Fsqd
_refine_ls_weighting_details 'calc w=1/[\s^2^(Fo^2^)+(0.0614P)^2^+21.2521P] where P=(Fo^2^+2Fc^2^)/3'
_refine_ls_weighting_scheme calc
_refine_ls_wR_factor_gt 0.1413
_refine_ls_wR_factor_ref 0.1634
_reflns_number_gt 14883
_reflns_number_total 18813
_reflns_threshold_expression >2sigma(I)
_cod_data_source_file ic300918c_si_002_1.cif
_cod_data_source_block 1.6EtOH
_cod_database_code 4330793

loop_
_symmetry_equiv_pos_as_xyz
'x, y, z'
'-x+1/2, y+1/2, -z+1/2'
'-x, -y, -z'
'x-1/2, -y-1/2, z-1/2'

loop_
_atom_site_label
_atom_site_type_symbol
_atom_site_fract_x
_atom_site_fract_y
_atom_site_fract_z
_atom_site_U_iso_or_equiv
_atom_site_adp_type
_atom_site_occupancy
_atom_site_symmetry_multiplicity
_atom_site_calc_flag
_atom_site_refinement_flags
Nd1 Nd 1.096831(11) -0.041750(13) 0.498482(10) 0.02253(6) Uani 1 1 d .
Nd2 Nd 1.021137(12) -0.051766(14) 0.668401(10) 0.02580(7) Uani 1 1 d .
C1 C 0.8946(3) -0.2218(4) 0.7042(3) 0.0487(13) Uani 1 1 d .
H1A H 0.8715 -0.2715 0.6862 0.073 Uiso 1 1 calc R
H1B H 0.8582 -0.1818 0.7128 0.073 Uiso 1 1 calc R
H1C H 0.9237 -0.2337 0.7473 0.073 Uiso 1 1 calc R
C2 C 0.9406(3) -0.2349(3) 0.5925(3) 0.0356(9) Uani 1 1 d .
C3 C 0.8985(3) -0.3036(4) 0.5766(4) 0.0532(15) Uani 1 1 d .
H3A H 0.8662 -0.3220 0.6076 0.064 Uiso 1 1 calc R
C4 C 0.9045(4) -0.3454(4) 0.5139(4) 0.064(2) Uani 1 1 d .
H4A H 0.8740 -0.3897 0.5017 0.077 Uiso 1 1 calc R
C5 C 0.9546(4) -0.3220(4) 0.4701(4) 0.0552(15) Uani 1 1 d .
H5A H 0.9595 -0.3524 0.4296 0.066 Uiso 1 1 calc R
C6 C 0.9994(3) -0.2523(3) 0.4852(3) 0.0388(10) Uani 1 1 d .
C7 C 0.9899(2) -0.2045(3) 0.5457(2) 0.0306(8) Uani 1 1 d .
C8 C 1.0579(3) -0.2404(3) 0.4405(3) 0.0387(10) Uani 1 1 d .
H8A H 1.0630 -0.2800 0.4061 0.046 Uiso 1 1 calc R
C9 C 1.1633(3) -0.1764(3) 0.4008(2) 0.0377(10) Uani 1 1 d .
H9A H 1.1585 -0.1238 0.3754 0.045 Uiso 1 1 calc R
C10 C 1.1717(3) -0.2421(4) 0.3464(3) 0.0477(13) Uani 1 1 d .
H10A H 1.1280 -0.2447 0.3143 0.057 Uiso 1 1 calc R
H10B H 1.1784 -0.2953 0.3694 0.057 Uiso 1 1 calc R
C11 C 1.2360(5) -0.2240(5) 0.3056(3) 0.067(2) Uani 1 1 d .
H11A H 1.2420 -0.2689 0.2731 0.080 Uiso 1 1 calc R
H11B H 1.2266 -0.1740 0.2784 0.080 Uiso 1 1 calc R
C12 C 1.3046(4) -0.2136(6) 0.3529(4) 0.074(2) Uani 1 1 d .
H12A H 1.3431 -0.1969 0.3249 0.089 Uiso 1 1 calc R
H12B H 1.3181 -0.2663 0.3743 0.089 Uiso 1 1 calc R
C13 C 1.2980(3) -0.1496(4) 0.4109(3) 0.0518(14) Uani 1 1 d .
H13A H 1.2921 -0.0950 0.3903 0.062 Uiso 1 1 calc R
H13B H 1.3418 -0.1497 0.4430 0.062 Uiso 1 1 calc R
C14 C 1.2326(3) -0.1701(4) 0.4510(3) 0.0410(11) Uani 1 1 d .
H14A H 1.2412 -0.2238 0.4738 0.049 Uiso 1 1 calc R
C15 C 1.2724(3) -0.1009(4) 0.5571(3) 0.0397(10) Uani 1 1 d .
H15A H 1.3152 -0.1293 0.5522 0.048 Uiso 1 1 calc R
C16 C 1.2695(3) -0.0531(3) 0.6217(3) 0.0352(9) Uani 1 1 d .
C17 C 1.2038(2) -0.0361(3) 0.6509(2) 0.0293(8) Uani 1 1 d .
C18 C 1.2077(2) -0.0015(3) 0.7187(2) 0.0336(9) Uani 1 1 d .
C19 C 1.2720(3) 0.0232(4) 0.7536(3) 0.0476(12) Uani 1 1 d .
H19A H 1.2728 0.0494 0.7970 0.057 Uiso 1 1 calc R
C20 C 1.3365(3) 0.0086(5) 0.7233(4) 0.0595(17) Uani 1 1 d .
H20A H 1.3805 0.0258 0.7462 0.071 Uiso 1 1 calc R
C21 C 1.3352(3) -0.0309(4) 0.6596(3) 0.0504(14) Uani 1 1 d .
H21A H 1.3787 -0.0433 0.6413 0.060 Uiso 1 1 calc R
C22 C 1.1415(4) 0.0357(5) 0.8168(3) 0.0526(14) Uani 1 1 d .
H22A H 1.1899 0.0524 0.8333 0.079 Uiso 1 1 calc R
H22B H 1.1259 -0.0072 0.8467 0.079 Uiso 1 1 calc R
H22C H 1.1094 0.0821 0.8178 0.079 Uiso 1 1 calc R
C23 C 1.1358(3) -0.2373(4) 0.6822(3) 0.0491(13) Uani 1 1 d .
H23A H 1.1571 -0.2794 0.7129 0.074 Uiso 1 1 calc R
H23B H 1.1735 -0.2070 0.6623 0.074 Uiso 1 1 calc R
H23C H 1.1046 -0.2623 0.6452 0.074 Uiso 1 1 calc R
C24 C 1.0777(3) -0.2092(3) 0.7867(2) 0.0359(9) Uani 1 1 d .
C25 C 1.1048(3) -0.2788(4) 0.8204(3) 0.0470(12) Uani 1 1 d .
H25A H 1.1382 -0.3116 0.7999 0.056 Uiso 1 1 calc R
C26 C 1.0821(4) -0.3007(4) 0.8857(3) 0.0573(16) Uani 1 1 d .
H26A H 1.1009 -0.3478 0.9086 0.069 Uiso 1 1 calc R
C27 C 1.0321(4) -0.2531(4) 0.9167(3) 0.0508(14) Uani 1 1 d .
H27A H 1.0166 -0.2686 0.9596 0.061 Uiso 1 1 calc R
C28 C 1.0047(3) -0.1809(3) 0.8829(2) 0.0389(10) Uani 1 1 d .
C29 C 1.0270(3) -0.1574(3) 0.8170(2) 0.0336(9) Uani 1 1 d .
C30 C 0.9512(3) -0.1336(4) 0.9146(2) 0.0404(11) Uani 1 1 d .
H30A H 0.9358 -0.1522 0.9567 0.049 Uiso 1 1 calc R
C31 C 0.8653(3) -0.0191(4) 0.9169(3) 0.0405(10) Uani 1 1 d .
H31A H 0.8287 -0.0574 0.9315 0.049 Uiso 1 1 calc R
C32 C 0.8959(3) 0.0306(4) 0.9801(3) 0.0486(13) Uani 1 1 d .
H32A H 0.9346 0.0660 0.9668 0.058 Uiso 1 1 calc R
H32B H 0.9162 -0.0066 1.0166 0.058 Uiso 1 1 calc R
C33 C 0.8370(4) 0.0834(4) 1.0084(3) 0.0510(14) Uani 1 1 d .
H33A H 0.8004 0.0479 1.0257 0.061 Uiso 1 1 calc R
H33B H 0.8581 0.1168 1.0473 0.061 Uiso 1 1 calc R
C34 C 0.8022(4) 0.1390(4) 0.9508(3) 0.0580(16) Uani 1 1 d .
H34A H 0.7633 0.1702 0.9689 0.070 Uiso 1 1 calc R
H34B H 0.8380 0.1780 0.9370 0.070 Uiso 1 1 calc R
C35 C 0.7721(3) 0.0907(4) 0.8873(3) 0.0523(14) Uani 1 1 d .
H35A H 0.7527 0.1287 0.8510 0.063 Uiso 1 1 calc R
H35B H 0.7327 0.0560 0.8999 0.063 Uiso 1 1 calc R
C36 C 0.8305(3) 0.0364(4) 0.8582(3) 0.0408(11) Uani 1 1 d .
H36A H 0.8676 0.0715 0.8402 0.049 Uiso 1 1 calc R
C37 C 0.8222(3) -0.0097(3) 0.7417(2) 0.0368(10) Uani 1 1 d .
H37A H 0.8621 0.0242 0.7375 0.044 Uiso 1 1 calc R
C38 C 0.7908(3) -0.0545(3) 0.6799(3) 0.0369(10) Uani 1 1 d .
C39 C 0.7228(3) -0.0953(4) 0.6805(3) 0.0493(13) Uani 1 1 d .
H39A H 0.6993 -0.0951 0.7214 0.059 Uiso 1 1 calc R
C40 C 0.6916(3) -0.1345(5) 0.6228(4) 0.0608(17) Uani 1 1 d .
H40A H 0.6471 -0.1607 0.6245 0.073 Uiso 1 1 calc R
C41 C 0.7258(3) -0.1356(4) 0.5605(3) 0.0515(14) Uani 1 1 d .
H41A H 0.7043 -0.1620 0.5205 0.062 Uiso 1 1 calc R
C42 C 0.7923(3) -0.0968(3) 0.5596(3) 0.0360(9) Uani 1 1 d .
C43 C 0.8276(2) -0.0573(3) 0.6190(2) 0.0305(8) Uani 1 1 d .
C44 C 0.8072(4) -0.1459(4) 0.4424(3) 0.0494(13) Uani 1 1 d .
H44A H 0.7799 -0.1910 0.4592 0.074 Uiso 1 1 calc R
H44B H 0.8493 -0.1671 0.4229 0.074 Uiso 1 1 calc R
H44C H 0.7776 -0.1162 0.4069 0.074 Uiso 1 1 calc R
C45 C 1.1601(8) -0.4075(9) 0.5394(6) 0.123(5) Uani 1 1 d D
H45A H 1.1872 -0.4516 0.5196 0.148 Uiso 1 1 calc R
H45B H 1.1448 -0.3689 0.5020 0.148 Uiso 1 1 calc R
C46 C 1.0959(8) -0.4418(7) 0.5695(8) 0.115(4) Uani 1 1 d D
H46A H 1.0654 -0.4692 0.5332 0.172 Uiso 1 1 calc R
H46B H 1.0693 -0.3978 0.5889 0.172 Uiso 1 1 calc R
H46C H 1.1113 -0.4806 0.6058 0.172 Uiso 1 1 calc R
C47 C 0.9337(19) -0.4850(19) 0.7161(19) 0.43(4) Uani 1 1 d D
H47A H 0.9535 -0.4349 0.6977 0.512 Uiso 1 1 calc R
H47B H 0.8813 -0.4832 0.7074 0.512 Uiso 1 1 calc R
C48 C 0.964(2) -0.562(2) 0.6803(14) 0.34(3) Uani 1 1 d D
H48A H 0.9521 -0.5594 0.6304 0.509 Uiso 1 1 calc R
H48B H 0.9435 -0.6115 0.6982 0.509 Uiso 1 1 calc R
H48C H 1.0160 -0.5642 0.6902 0.509 Uiso 1 1 calc R
C49 C 0.852(3) -0.264(3) 0.2613(16) 0.531(18) Uani 1 1 d D
H49A H 0.8256 -0.2252 0.2293 0.638 Uiso 1 1 calc R
H49B H 0.8790 -0.3032 0.2361 0.638 Uiso 1 1 calc R
C50 C 0.8959(13) -0.223(2) 0.3226(12) 0.288(18) Uani 1 1 d D
H50A H 0.9336 -0.1900 0.3054 0.432 Uiso 1 1 calc R
H50B H 0.9171 -0.2643 0.3539 0.432 Uiso 1 1 calc R
H50C H 0.8648 -0.1879 0.3472 0.432 Uiso 1 1 calc R
N1 N 1.1026(2) -0.1804(3) 0.4443(2) 0.0344(8) Uani 1 1 d .
N2 N 1.2219(2) -0.1076(3) 0.5068(2) 0.0337(8) Uani 1 1 d .
N3 N 0.9237(2) -0.0669(3) 0.8876(2) 0.0384(9) Uani 1 1 d .
H3B H 0.9402 -0.0487 0.8500 0.046 Uiso 1 1 calc R
N4 N 0.7968(2) -0.0154(3) 0.8013(2) 0.0438(10) Uani 1 1 d .
O1 O 0.93985(18) -0.1895(2) 0.65376(18) 0.0355(7) Uani 1 1 d .
O2 O 1.02557(16) -0.13587(18) 0.56306(15) 0.0273(5) Uani 1 1 d .
O3 O 1.13896(17) -0.0530(2) 0.61939(16) 0.0313(6) Uani 1 1 d .
O4 O 1.14037(19) 0.0047(3) 0.74455(16) 0.0391(8) Uani 1 1 d .
O5 O 1.0941(2) -0.1816(2) 0.72166(17) 0.0381(7) Uani 1 1 d .
O6 O 1.0017(2) -0.0913(2) 0.78322(16) 0.0374(7) Uani 1 1 d .
O7 O 0.89324(16) -0.0231(2) 0.61468(15) 0.0286(6) Uani 1 1 d .
O8 O 0.82924(19) -0.0916(2) 0.49959(18) 0.0366(7) Uani 1 1 d .
O9 O 1.02085(16) 0.04151(18) 0.56658(15) 0.0256(5) Uani 1 1 d .
O10 O 1.2043(6) -0.3669(7) 0.5925(4) 0.144(4) Uani 1 1 d D
H10C H 1.2399 -0.3475 0.5759 0.216 Uiso 1 1 calc R
O11 O 0.9554(9) -0.4926(18) 0.791(2) 0.84(6) Uani 1 1 d D
H11C H 0.9383 -0.4540 0.8120 1.265 Uiso 1 1 calc R
O12 O 0.8072(11) -0.3013(10) 0.3125(10) 0.41(2) Uani 1 1 d D
H12C H 0.7742 -0.3279 0.2916 0.620 Uiso 1 1 calc R
Cl1 Cl 0.98925(9) 0.10388(9) 0.72041(8) 0.0527(3) Uani 1 1 d .
Cl2 Cl 1.14763(18) 0.1869(2) -0.04994(12) 0.1188(13) Uani 1 1 d .

loop_
_atom_site_aniso_label
_atom_site_aniso_U_11
_atom_site_aniso_U_22
_atom_site_aniso_U_33
_atom_site_aniso_U_23
_atom_site_aniso_U_13
_atom_site_aniso_U_12
Nd1 0.02308(10) 0.02537(11) 0.01995(10) -0.00059(6) 0.00616(7) 0.00164(7)
Nd2 0.02716(11) 0.03145(12) 0.01960(10) 0.00027(7) 0.00648(7) 0.00245(8)
C1 0.048(3) 0.048(3) 0.054(3) 0.016(2) 0.025(2) -0.005(2)
C2 0.035(2) 0.0257(19) 0.047(2) 0.0044(17) 0.0080(19) -0.0024(17)
C3 0.042(3) 0.037(3) 0.084(4) -0.005(3) 0.021(3) -0.013(2)
C4 0.049(3) 0.047(3) 0.099(5) -0.031(3) 0.024(3) -0.021(3)
C5 0.052(3) 0.040(3) 0.075(4) -0.025(3) 0.010(3) -0.007(2)
C6 0.041(2) 0.030(2) 0.046(3) -0.0097(19) 0.007(2) -0.0008(19)
C7 0.0314(19) 0.0248(18) 0.036(2) -0.0009(15) 0.0055(16) 0.0017(15)
C8 0.046(3) 0.030(2) 0.040(2) -0.0099(18) 0.008(2) 0.0030(19)
C9 0.045(3) 0.040(2) 0.030(2) -0.0057(17) 0.0122(18) 0.008(2)
C10 0.059(3) 0.047(3) 0.040(2) -0.011(2) 0.015(2) 0.012(3)
C11 0.089(5) 0.071(4) 0.046(3) -0.015(3) 0.030(3) 0.014(4)
C12 0.068(4) 0.098(6) 0.062(4) -0.016(4) 0.032(3) 0.030(4)
C13 0.044(3) 0.067(4) 0.047(3) -0.004(3) 0.022(2) 0.016(3)
C14 0.043(3) 0.047(3) 0.035(2) -0.005(2) 0.0132(19) 0.013(2)
C15 0.029(2) 0.051(3) 0.041(2) -0.002(2) 0.0087(18) 0.010(2)
C16 0.0267(19) 0.045(3) 0.034(2) 0.0017(18) 0.0020(16) 0.0005(17)
C17 0.0278(18) 0.0308(19) 0.0292(18) 0.0034(15) 0.0033(15) 0.0016(15)
C18 0.030(2) 0.037(2) 0.033(2) -0.0043(17) 0.0010(16) -0.0002(17)
C19 0.040(3) 0.059(3) 0.042(3) -0.014(2) -0.005(2) -0.003(2)
C20 0.034(3) 0.077(5) 0.066(4) -0.017(3) -0.006(3) -0.010(3)
C21 0.026(2) 0.070(4) 0.054(3) -0.007(3) -0.001(2) -0.003(2)
C22 0.052(3) 0.070(4) 0.035(3) -0.008(2) -0.001(2) 0.008(3)
C23 0.056(3) 0.052(3) 0.040(3) -0.001(2) 0.013(2) 0.022(3)
C24 0.038(2) 0.038(2) 0.033(2) 0.0032(17) 0.0064(17) 0.0099(19)
C25 0.048(3) 0.045(3) 0.048(3) 0.011(2) 0.009(2) 0.020(2)
C26 0.069(4) 0.051(3) 0.054(3) 0.022(3) 0.017(3) 0.023(3)
C27 0.065(4) 0.048(3) 0.041(3) 0.016(2) 0.012(2) 0.009(3)
C28 0.047(3) 0.041(2) 0.029(2) 0.0075(18) 0.0062(18) 0.007(2)
C29 0.036(2) 0.036(2) 0.0290(19) 0.0047(16) 0.0041(16) 0.0070(18)
C30 0.044(3) 0.050(3) 0.029(2) 0.0043(19) 0.0120(18) 0.002(2)
C31 0.042(2) 0.049(3) 0.033(2) 0.001(2) 0.0123(19) 0.008(2)
C32 0.052(3) 0.059(3) 0.035(2) -0.004(2) 0.007(2) 0.010(3)
C33 0.058(3) 0.061(4) 0.036(2) -0.012(2) 0.013(2) 0.009(3)
C34 0.071(4) 0.056(4) 0.050(3) -0.004(3) 0.019(3) 0.024(3)
C35 0.053(3) 0.065(4) 0.041(3) 0.002(3) 0.012(2) 0.021(3)
C36 0.038(2) 0.051(3) 0.035(2) 0.002(2) 0.0124(19) 0.008(2)
C37 0.034(2) 0.046(3) 0.032(2) 0.0070(18) 0.0106(17) 0.0074(19)
C38 0.032(2) 0.045(3) 0.035(2) 0.0066(18) 0.0112(18) 0.0021(19)
C39 0.035(2) 0.065(4) 0.051(3) 0.006(3) 0.020(2) -0.002(2)
C40 0.038(3) 0.071(4) 0.075(4) -0.002(4) 0.016(3) -0.019(3)
C41 0.041(3) 0.057(3) 0.057(3) -0.003(3) 0.004(2) -0.019(3)
C42 0.034(2) 0.034(2) 0.040(2) 0.0017(18) 0.0081(18) -0.0053(18)
C43 0.0272(18) 0.032(2) 0.033(2) 0.0043(16) 0.0070(15) 0.0005(15)
C44 0.061(3) 0.042(3) 0.044(3) -0.014(2) -0.001(2) -0.009(3)
C45 0.147(12) 0.140(12) 0.079(7) -0.009(8) -0.009(7) 0.047(10)
C46 0.122(10) 0.085(8) 0.131(11) -0.019(7) -0.021(8) 0.007(7)
C47 0.40(5) 0.43(6) 0.50(6) 0.34(5) 0.30(5) 0.29(5)
C48 0.42(5) 0.40(5) 0.22(3) -0.20(3) 0.17(3) -0.27(4)
C49 0.82(6) 0.46(3) 0.30(5) 0.03(4) -0.02(5) -0.535
C50 0.24(3) 0.44(5) 0.21(2) 0.12(3) 0.13(2) 0.01(3)
N1 0.043(2) 0.0330(18) 0.0283(16) -0.0051(14) 0.0088(15) 0.0030(16)
N2 0.0293(17) 0.042(2) 0.0310(17) -0.0012(15) 0.0103(14) 0.0080(15)
N3 0.044(2) 0.046(2) 0.0271(17) 0.0026(16) 0.0136(16) 0.0097(19)
N4 0.038(2) 0.063(3) 0.0314(19) 0.0044(19) 0.0124(16) 0.006(2)
O1 0.0360(16) 0.0343(16) 0.0385(16) 0.0076(13) 0.0147(13) -0.0020(13)
O2 0.0304(14) 0.0256(13) 0.0266(13) 0.0008(10) 0.0068(11) -0.0029(11)
O3 0.0272(14) 0.0447(18) 0.0223(13) -0.0039(12) 0.0033(11) 0.0018(12)
O4 0.0379(17) 0.054(2) 0.0250(14) -0.0081(14) 0.0032(12) 0.0020(16)
O5 0.0455(19) 0.0394(18) 0.0309(15) 0.0031(13) 0.0121(13) 0.0153(15)
O6 0.0478(19) 0.0389(17) 0.0275(14) 0.0085(13) 0.0136(13) 0.0142(15)
O7 0.0270(13) 0.0336(15) 0.0261(13) 0.0022(11) 0.0067(11) -0.0009(12)
O8 0.0393(17) 0.0356(17) 0.0357(16) -0.0068(13) 0.0068(13) -0.0095(14)
O9 0.0263(13) 0.0259(13) 0.0252(13) -0.0021(10) 0.0065(10) 0.0004(10)
O10 0.190(10) 0.158(9) 0.086(5) -0.003(6) 0.018(6) 0.006(8)
O11 0.21(2) 0.40(4) 2.00(16) 0.45(7) 0.54(5) -0.01(2)
O12 0.52(4) 0.225(18) 0.42(3) -0.22(2) -0.37(3) 0.18(2)
Cl1 0.0577(8) 0.0446(7) 0.0528(7) -0.0188(6) -0.0107(6) 0.0113(6)
Cl2 0.157(3) 0.147(2) 0.0590(11) -0.0385(14) 0.0476(14) -0.095(2)

loop_
_atom_type_symbol
_atom_type_description
_atom_type_scat_dispersion_real
_atom_type_scat_dispersion_imag
_atom_type_scat_source
C C 0.0033 0.0016 'International Tables Vol C Tables 4.2.6.8 and 6.1.1.4'
H H 0.0000 0.0000 'International Tables Vol C Tables 4.2.6.8 and 6.1.1.4'
N N 0.0061 0.0033 'International Tables Vol C Tables 4.2.6.8 and 6.1.1.4'
O O 0.0106 0.0060 'International Tables Vol C Tables 4.2.6.8 and 6.1.1.4'
Cl Cl 0.1484 0.1585 'International Tables Vol C Tables 4.2.6.8 and 6.1.1.4'
Nd Nd -0.1943 3.0179 'International Tables Vol C Tables 4.2.6.8 and 6.1.1.4'

loop_
_geom_angle_atom_site_label_1
_geom_angle_atom_site_label_2
_geom_angle_atom_site_label_3
_geom_angle
_geom_angle_site_symmetry_1
_geom_angle_site_symmetry_3
O3 Nd1 O9 134.51(10) . 3_756
O3 Nd1 O9 70.90(10) . .
O9 Nd1 O9 74.47(11) 3_756 .
O3 Nd1 O7 148.73(11) . 3_756
O9 Nd1 O7 71.36(10) 3_756 3_756
O9 Nd1 O7 109.62(10) . 3_756
O3 Nd1 O2 66.48(11) . .
O9 Nd1 O2 75.78(10) 3_756 .
O9 Nd1 O2 72.78(10) . .
O7 Nd1 O2 144.65(10) 3_756 .
O3 Nd1 N1 108.29(12) . .
O9 Nd1 N1 81.86(12) 3_756 .
O9 Nd1 N1 141.35(12) . .
O7 Nd1 N1 90.55(12) 3_756 .
O2 Nd1 N1 72.03(11) . .
O3 Nd1 N2 72.19(11) . .
O9 Nd1 N2 143.98(11) 3_756 .
O9 Nd1 N2 140.76(12) . .
O7 Nd1 N2 95.24(11) 3_756 .
O2 Nd1 N2 103.94(12) . .
N1 Nd1 N2 64.55(14) . .
O3 Nd1 O8 85.71(11) . 3_756
O9 Nd1 O8 117.65(11) 3_756 3_756
O9 Nd1 O8 81.91(10) . 3_756
O7 Nd1 O8 63.95(11) 3_756 3_756
O2 Nd1 O8 147.07(10) . 3_756
N1 Nd1 O8 136.62(12) . 3_756
N2 Nd1 O8 82.54(13) . 3_756
O3 Nd1 Nd2 41.52(8) . .
O9 Nd1 Nd2 93.10(7) 3_756 .
O9 Nd1 Nd2 41.86(7) . .
O7 Nd1 Nd2 151.34(7) 3_756 .
O2 Nd1 Nd2 41.31(7) . .
N1 Nd1 Nd2 111.47(9) . .
N2 Nd1 Nd2 110.47(9) . .
O8 Nd1 Nd2 105.94(7) 3_756 .
O3 Nd1 Nd1 103.47(7) . 3_756
O9 Nd1 Nd1 37.36(7) 3_756 3_756
O9 Nd1 Nd1 37.11(7) . 3_756
O7 Nd1 Nd1 90.65(7) 3_756 3_756
O2 Nd1 Nd1 70.11(7) . 3_756
N1 Nd1 Nd1 113.78(10) . 3_756
N2 Nd1 Nd1 173.86(9) . 3_756
O8 Nd1 Nd1 101.66(8) 3_756 3_756
Nd2 Nd1 Nd1 64.208(7) . 3_756
O3 Nd1 Nd2 155.71(8) . 3_756
O9 Nd1 Nd2 35.46(7) 3_756 3_756
O9 Nd1 Nd2 85.21(7) . 3_756
O7 Nd1 Nd2 37.37(7) 3_756 3_756
O2 Nd1 Nd2 111.23(7) . 3_756
N1 Nd1 Nd2 92.97(10) . 3_756
N2 Nd1 Nd2 129.47(8) . 3_756
O8 Nd1 Nd2 86.69(8) 3_756 3_756
Nd2 Nd1 Nd2 119.963(8) . 3_756
Nd1 Nd1 Nd2 55.754(7) 3_756 3_756
O6 Nd2 O2 129.79(11) . .
O6 Nd2 O3 125.14(12) . .
O2 Nd2 O3 65.11(10) . .
O6 Nd2 O9 156.54(11) . .
O2 Nd2 O9 71.81(10) . .
O3 Nd2 O9 68.81(10) . .
O6 Nd2 O7 102.03(11) . .
O2 Nd2 O7 82.61(10) . .
O3 Nd2 O7 132.64(10) . .
O9 Nd2 O7 68.66(10) . .
O6 Nd2 O5 62.75(11) . .
O2 Nd2 O5 79.50(10) . .
O3 Nd2 O5 72.59(11) . .
O9 Nd2 O5 138.82(10) . .
O7 Nd2 O5 136.38(12) . .
O6 Nd2 O4 77.13(12) . .
O2 Nd2 O4 123.14(10) . .
O3 Nd2 O4 59.69(10) . .
O9 Nd2 O4 99.16(11) . .
O7 Nd2 O4 147.77(11) . .
O5 Nd2 O4 72.49(12) . .
O6 Nd2 O1 74.75(12) . .
O2 Nd2 O1 60.90(10) . .
O3 Nd2 O1 117.52(10) . .
O9 Nd2 O1 117.86(10) . .
O7 Nd2 O1 67.51(11) . .
O5 Nd2 O1 69.01(12) . .
O4 Nd2 O1 139.56(11) . .
O6 Nd2 Cl1 81.78(9) . .
O2 Nd2 Cl1 145.36(8) . .
O3 Nd2 Cl1 111.66(9) . .
O9 Nd2 Cl1 75.12(7) . .
O7 Nd2 Cl1 75.99(8) . .
O5 Nd2 Cl1 134.17(8) . .
O4 Nd2 Cl1 71.99(9) . .
O1 Nd2 Cl1 130.54(8) . .
O6 Nd2 Nd1 161.33(8) . .
O2 Nd2 Nd1 41.11(7) . .
O3 Nd2 Nd1 39.88(7) . .
O9 Nd2 Nd1 40.90(7) . .
O7 Nd2 Nd1 93.13(6) . .
O5 Nd2 Nd1 98.71(7) . .
O4 Nd2 Nd1 95.81(7) . .
O1 Nd2 Nd1 101.66(7) . .
Cl1 Nd2 Nd1 112.80(4) . .
O6 Nd2 Nd1 136.94(9) . 3_756
O2 Nd2 Nd1 67.09(7) . 3_756
O3 Nd2 Nd1 97.86(7) . 3_756
O9 Nd2 Nd1 34.47(7) . 3_756
O7 Nd2 Nd1 35.59(6) . 3_756
O5 Nd2 Nd1 145.97(8) . 3_756
O4 Nd2 Nd1 131.55(9) . 3_756
O1 Nd2 Nd1 88.48(7) . 3_756
Cl1 Nd2 Nd1 79.85(3) . 3_756
Nd1 Nd2 Nd1 60.037(8) . 3_756
C3 C2 O1 124.4(5) . .
C3 C2 C7 121.6(5) . .
O1 C2 C7 114.0(4) . .
C2 C3 C4 119.6(5) . .
C5 C4 C3 120.7(5) . .
C4 C5 C6 121.2(6) . .
C5 C6 C7 119.1(5) . .
C5 C6 C8 116.2(5) . .
C7 C6 C8 124.4(4) . .
O2 C7 C6 124.6(4) . .
O2 C7 C2 117.9(4) . .
C6 C7 C2 117.4(4) . .
N1 C8 C6 125.8(4) . .
N1 C9 C10 119.8(5) . .
N1 C9 C14 106.8(4) . .
C10 C9 C14 110.1(4) . .
C9 C10 C11 110.9(5) . .
C12 C11 C10 112.1(6) . .
C11 C12 C13 113.0(5) . .
C12 C13 C14 109.8(6) . .
N2 C14 C9 109.4(4) . .
N2 C14 C13 112.1(5) . .
C9 C14 C13 110.9(4) . .
N2 C15 C16 126.6(4) . .
C21 C16 C17 118.9(5) . .
C21 C16 C15 118.2(5) . .
C17 C16 C15 122.5(4) . .
O3 C17 C18 117.9(4) . .
O3 C17 C16 124.0(4) . .
C18 C17 C16 118.1(4) . .
C19 C18 O4 125.1(4) . .
C19 C18 C17 122.1(5) . .
O4 C18 C17 112.8(4) . .
C18 C19 C20 119.1(5) . .
C21 C20 C19 120.2(5) . .
C20 C21 C16 121.2(5) . .
C25 C24 O5 125.9(4) . .
C25 C24 C29 121.3(4) . .
O5 C24 C29 112.8(4) . .
C24 C25 C26 120.0(5) . .
C27 C26 C25 120.7(5) . .
C26 C27 C28 119.7(5) . .
C27 C28 C29 120.5(5) . .
C27 C28 C30 119.0(5) . .
C29 C28 C30 120.4(4) . .
O6 C29 C28 122.4(4) . .
O6 C29 C24 119.9(4) . .
C28 C29 C24 117.7(4) . .
N3 C30 C28 123.0(4) . .
N3 C31 C32 110.4(5) . .
N3 C31 C36 107.5(4) . .
C32 C31 C36 111.8(5) . .
C31 C32 C33 110.8(5) . .
C34 C33 C32 110.1(5) . .
C35 C34 C33 112.1(6) . .
C34 C35 C36 111.7(5) . .
N4 C36 C31 109.1(5) . .
N4 C36 C35 109.4(5) . .
C31 C36 C35 109.4(4) . .
N4 C37 C38 122.2(5) . .
C43 C38 C39 119.5(5) . .
C43 C38 C37 119.9(4) . .
C39 C38 C37 120.6(4) . .
C40 C39 C38 121.3(5) . .
C39 C40 C41 120.4(5) . .
C42 C41 C40 118.6(6) . .
C41 C42 O8 123.0(5) . .
C41 C42 C43 122.9(5) . .
O8 C42 C43 114.1(4) . .
O7 C43 C38 123.5(4) . .
O7 C43 C42 119.3(4) . .
C38 C43 C42 117.2(4) . .
O10 C45 C46 109.2(11) . .
O11 C47 C48 107(3) . .
O12 C49 C50 88(2) . .
C8 N1 C9 122.2(4) . .
C8 N1 Nd1 131.3(3) . .
C9 N1 Nd1 105.3(3) . .
C15 N2 C14 117.2(4) . .
C15 N2 Nd1 127.3(3) . .
C14 N2 Nd1 114.9(3) . .
C30 N3 C31 124.4(4) . .
C37 N4 C36 117.0(5) . .
C2 O1 C1 115.4(4) . .
C2 O1 Nd2 118.5(2) . .
C1 O1 Nd2 126.1(3) . .
C7 O2 Nd1 133.2(3) . .
C7 O2 Nd2 128.5(3) . .
Nd1 O2 Nd2 97.58(11) . .
C17 O3 Nd1 128.9(3) . .
C17 O3 Nd2 128.9(3) . .
Nd1 O3 Nd2 98.60(11) . .
C18 O4 C22 115.3(4) . .
C18 O4 Nd2 120.2(3) . .
C22 O4 Nd2 124.3(3) . .
C24 O5 C23 116.3(4) . .
C24 O5 Nd2 117.0(3) . .
C23 O5 Nd2 125.0(3) . .
C29 O6 Nd2 127.1(3) . .
C43 O7 Nd1 112.3(3) . 3_756
C43 O7 Nd2 135.6(3) . .
Nd1 O7 Nd2 107.04(11) 3_756 .
C42 O8 C44 117.7(4) . .
C42 O8 Nd1 110.1(3) . 3_756
C44 O8 Nd1 130.1(3) . 3_756
Nd1 O9 Nd1 105.53(11) 3_756 .
Nd1 O9 Nd2 110.07(11) 3_756 .
Nd1 O9 Nd2 97.24(10) . .

loop_
_geom_bond_atom_site_label_1
_geom_bond_atom_site_label_2
_geom_bond_distance
_geom_bond_site_symmetry_2
Nd1 O3 2.375(3) .
Nd1 O9 2.404(3) 3_756
Nd1 O9 2.417(3) .
Nd1 O7 2.428(3) 3_756
Nd1 O2 2.429(3) .
Nd1 N1 2.480(4) .
Nd1 N2 2.541(4) .
Nd1 O8 2.555(3) 3_756
Nd1 Nd2 3.6624(4) .
Nd1 Nd1 3.8384(5) 3_756
Nd1 Nd2 3.9892(4) 3_756
Nd2 O6 2.347(3) .
Nd2 O2 2.439(3) .
Nd2 O3 2.455(3) .
Nd2 O9 2.464(3) .
Nd2 O7 2.533(3) .
Nd2 O5 2.650(3) .
Nd2 O4 2.686(4) .
Nd2 O1 2.691(3) .
Nd2 Cl1 2.7938(14) .
Nd2 Nd1 3.9892(4) 3_756
C1 O1 1.435(5) .
C2 C3 1.376(7) .
C2 O1 1.384(6) .
C2 C7 1.426(6) .
C3 C4 1.390(10) .
C4 C5 1.362(9) .
C5 C6 1.414(7) .
C6 C7 1.417(6) .
C6 C8 1.454(7) .
C7 O2 1.319(5) .
C8 N1 1.274(7) .
C9 N1 1.462(6) .
C9 C10 1.506(7) .
C9 C14 1.530(8) .
C10 C11 1.512(9) .
C11 C12 1.497(12) .
C12 C13 1.531(9) .
C13 C14 1.531(7) .
C14 N2 1.497(6) .
C15 N2 1.281(7) .
C15 C16 1.462(7) .
C16 C21 1.402(7) .
C16 C17 1.414(6) .
C17 O3 1.319(5) .
C17 C18 1.408(6) .
C18 C19 1.369(7) .
C18 O4 1.388(6) .
C19 C20 1.397(9) .
C20 C21 1.374(9) .
C22 O4 1.469(6) .
C23 O5 1.445(6) .
C24 C25 1.370(7) .
C24 O5 1.382(6) .
C24 C29 1.423(6) .
C25 C26 1.401(8) .
C26 C27 1.381(9) .
C27 C28 1.407(7) .
C28 C29 1.415(6) .
C28 C30 1.430(7) .
C29 O6 1.313(5) .
C30 N3 1.283(7) .
C31 N3 1.483(6) .
C31 C32 1.516(8) .
C31 C36 1.531(7) .
C32 C33 1.525(8) .
C33 C34 1.518(9) .
C34 C35 1.507(10) .
C35 C36 1.539(7) .
C36 N4 1.464(8) .
C37 N4 1.278(6) .
C37 C38 1.459(8) .
C38 C43 1.405(6) .
C38 C39 1.423(7) .
C39 C40 1.354(10) .
C40 C41 1.403(9) .
C41 C42 1.383(7) .
C42 O8 1.394(6) .
C42 C43 1.409(7) .
C43 O7 1.345(5) .
C44 O8 1.432(6) .
C45 O10 1.405(12) .
C45 C46 1.478(14) .
C47 O11 1.46(2) .
C47 C48 1.561(18) .
C49 O12 1.473(19) .
C49 C50 1.515(18) .
O7 Nd1 2.428(3) 3_756
O8 Nd1 2.555(3) 3_756
O9 Nd1 2.404(3) 3_756
